data_7210691
loop_
_publ_author_name
'Li, Zhao-Hao'
'Xue, Li-Ping'
'Li, Shi-Hui'
'Wang, Jian-Ge'
'Zhao, Bang-Tun'
'Kan, Jian'
'Su, Wei-Ping'

_publ_section_title
;
 Bis(pyridyl) ancillary ligands modulated uninodal 4-, 5- and 6-connected
 Cd(ii) coordination polymers based on 3,4-thiophenedicarboxylate linker
;
_journal_issue 14
_journal_name_full CrystEngComm
_journal_page_first 2745
_journal_paper_doi 10.1039/c3ce26686a
_journal_volume 15
_journal_year 2013
_chemical_formula_sum 'C22 H14 Cd N2 O8 S2'
_chemical_formula_weight 610.87
_chemical_name_systematic
;
?
;
_space_group_IT_number 92
_symmetry_cell_setting tetragonal
_symmetry_space_group_name_Hall 'P 4abw 2nw'
_symmetry_space_group_name_H-M 'P 41 21 2'
_atom_sites_solution_hydrogens geom
_atom_sites_solution_primary direct
_atom_sites_solution_secondary difmap
_audit_creation_method SHELXL-97
_cell_angle_alpha 90.00
_cell_angle_beta 90.00
_cell_angle_gamma 90.00
_cell_formula_units_Z 4
_cell_length_a 8.2456(18)
_cell_length_b 8.2456(18)
_cell_length_c 33.852(11)
_cell_measurement_reflns_used 9970
_cell_measurement_temperature 296(2)
_cell_measurement_theta_max 28.26
_cell_measurement_theta_min 2.41
_cell_volume 2301.6(10)
_computing_cell_refinement 'Bruker SMART'
_computing_data_collection 'Bruker SMART'
_computing_data_reduction 'Bruker SAINT'
_computing_molecular_graphics 'Bruker SHELXTL'
_computing_publication_material 'Bruker SHELXTL'
_computing_structure_refinement 'SHELXL-97 (Sheldrick, 1997)'
_computing_structure_solution 'SHELXS-97 (Sheldrick, 1990)'
_diffrn_ambient_temperature 296(2)
_diffrn_measured_fraction_theta_full 1.000
_diffrn_measured_fraction_theta_max 1.000
_diffrn_measurement_device_type 'CCD area detector'
_diffrn_measurement_method 'phi and omega scans'
_diffrn_radiation_monochromator graphite
_diffrn_radiation_source 'fine-focus sealed tube'
_diffrn_radiation_type MoK\a
_diffrn_radiation_wavelength 0.71073
_diffrn_reflns_av_R_equivalents 0.0216
_diffrn_reflns_av_sigmaI/netI 0.0130
_diffrn_reflns_limit_h_max 9
_diffrn_reflns_limit_h_min -9
_diffrn_reflns_limit_k_max 9
_diffrn_reflns_limit_k_min -9
_diffrn_reflns_limit_l_max 41
_diffrn_reflns_limit_l_min -41
_diffrn_reflns_number 17437
_diffrn_reflns_theta_full 25.46
_diffrn_reflns_theta_max 25.46
_diffrn_reflns_theta_min 2.41
_diffrn_standards_number 0
_exptl_absorpt_coefficient_mu 1.183
_exptl_absorpt_correction_T_max 0.7485
_exptl_absorpt_correction_T_min 0.6064
_exptl_absorpt_correction_type multi-scan
_exptl_absorpt_process_details sadabs
_exptl_crystal_colour colourless
_exptl_crystal_density_diffrn 1.763
_exptl_crystal_density_method 'not measured'
_exptl_crystal_description block
_exptl_crystal_F_000 1216
_exptl_crystal_size_max 0.47
_exptl_crystal_size_mid 0.32
_exptl_crystal_size_min 0.26
_refine_diff_density_max 0.248
_refine_diff_density_min -0.329
_refine_diff_density_rms 0.061
_refine_ls_abs_structure_details 'Flack H D (1983), Acta Cryst. A39, 876-881'
_refine_ls_abs_structure_Flack -0.01(2)
_refine_ls_extinction_coef 0.0064(4)
_refine_ls_extinction_expression Fc^*^=kFc[1+0.001xFc^2^\l^3^/sin(2\q)]^-1/4^
_refine_ls_extinction_method SHELXL
_refine_ls_goodness_of_fit_ref 1.077
_refine_ls_hydrogen_treatment constr
_refine_ls_matrix_type full
_refine_ls_number_parameters 162
_refine_ls_number_reflns 2131
_refine_ls_number_restraints 0
_refine_ls_restrained_S_all 1.077
_refine_ls_R_factor_all 0.0176
_refine_ls_R_factor_gt 0.0176
_refine_ls_shift/su_max 0.001
_refine_ls_shift/su_mean 0.000
_refine_ls_structure_factor_coef Fsqd
_refine_ls_weighting_details 'calc w=1/[\s^2^(Fo^2^)+(0.0277P)^2^+1.0136P] where P=(Fo^2^+2Fc^2^)/3'
_refine_ls_weighting_scheme calc
_refine_ls_wR_factor_gt 0.0471
_refine_ls_wR_factor_ref 0.0471
_reflns_number_gt 2123
_reflns_number_total 2131
_reflns_threshold_expression >2sigma(I)
_cod_data_source_file c3ce26686a.txt
_cod_data_source_block cc
_cod_depositor_comments
;
The following automatic conversions were performed:

'_symmetry_cell_setting' value 'Tetragonal' changed to 'tetragonal'
according to /home/saulius/struct/CIF-dictionaries/cif_core.dic
dictionary named 'cif_core.dic' version 2.4.2 from 2011-04-26.

Automatic conversion script
Id: cif_fix_values 1891 2012-01-12 08:04:46Z andrius 
;
_cod_original_sg_symbol_H-M P4(1)2(1)2
_cod_database_code 7210691

loop_
_symmetry_equiv_pos_as_xyz
'x, y, z'
'-x, -y, z+1/2'
'-y+1/2, x+1/2, z+1/4'
'y+1/2, -x+1/2, z+3/4'
'-x+1/2, y+1/2, -z+1/4'
'x+1/2, -y+1/2, -z+3/4'
'y, x, -z'
'-y, -x, -z+1/2'

loop_
_atom_site_label
_atom_site_type_symbol
_atom_site_fract_x
_atom_site_fract_y
_atom_site_fract_z
_atom_site_U_iso_or_equiv
_atom_site_adp_type
_atom_site_occupancy
_atom_site_symmetry_multiplicity
_atom_site_calc_flag
_atom_site_refinement_flags
Cd1 Cd 0.277537(18) 0.277537(18) 0.0000 0.02378(8) Uani 1 2 d S
S1 S -0.32674(10) 0.52655(14) 0.11766(2) 0.0645(3) Uani 1 1 d .
O1 O 0.1025(2) 0.4164(2) 0.04245(5) 0.0373(4) Uani 1 1 d .
O2 O 0.2630(2) 0.4696(3) 0.09292(5) 0.0485(5) Uani 1 1 d .
H2 H 0.2541 0.5000 0.1159 0.073 Uiso 1 1 calc R
O3 O 0.2476(2) 0.5695(3) 0.16027(5) 0.0497(5) Uani 1 1 d .
O4 O 0.0614(2) 0.6435(2) 0.20367(5) 0.0411(5) Uani 1 1 d .
N1 N 0.47572(19) 0.47572(19) 0.0000 0.0292(6) Uani 1 2 d S
N2 N 1.0816(2) 1.0816(2) 0.0000 0.0268(5) Uani 1 2 d S
C1 C -0.1753(3) 0.4776(4) 0.08585(7) 0.0446(7) Uani 1 1 d .
H1 H -0.1935 0.4418 0.0602 0.054 Uiso 1 1 calc R
C2 C -0.0235(3) 0.4961(3) 0.10173(6) 0.0305(5) Uani 1 1 d .
C3 C -0.0332(3) 0.5542(3) 0.14204(6) 0.0302(5) Uani 1 1 d .
C4 C -0.1908(3) 0.5746(4) 0.15335(7) 0.0459(7) Uani 1 1 d .
H4 H -0.2207 0.6113 0.1783 0.055 Uiso 1 1 calc R
C5 C 0.1232(3) 0.4573(3) 0.07746(7) 0.0313(6) Uani 1 1 d .
C6 C 0.1008(3) 0.5927(3) 0.17049(7) 0.0333(6) Uani 1 1 d .
C7 C 0.4525(3) 0.6176(3) 0.01825(8) 0.0338(5) Uani 1 1 d .
H7 H 0.3548 0.6346 0.0313 0.041 Uiso 1 1 calc R
C8 C 0.5672(3) 0.7403(3) 0.01858(7) 0.0332(5) Uani 1 1 d .
H8 H 0.5454 0.8384 0.0311 0.040 Uiso 1 1 calc R
C9 C 0.7150(3) 0.7150(3) 0.0000 0.0283(6) Uani 1 2 d S
C10 C 0.8422(3) 0.8422(3) 0.0000 0.0251(6) Uani 1 2 d S
C11 C 1.0050(3) 0.8023(3) 0.00521(8) 0.0329(5) Uani 1 1 d .
H11 H 1.0363 0.6949 0.0087 0.039 Uiso 1 1 calc R
C12 C 1.1192(3) 0.9253(3) 0.00514(8) 0.0328(5) Uani 1 1 d .
H12 H 1.2275 0.8978 0.0089 0.039 Uiso 1 1 calc R

loop_
_atom_site_aniso_label
_atom_site_aniso_U_11
_atom_site_aniso_U_22
_atom_site_aniso_U_33
_atom_site_aniso_U_23
_atom_site_aniso_U_13
_atom_site_aniso_U_12
Cd1 0.02167(10) 0.02167(10) 0.02800(12) 0.00052(7) -0.00052(7) -0.00675(9)
S1 0.0308(4) 0.1177(8) 0.0449(4) -0.0133(5) -0.0031(3) 0.0062(4)
O1 0.0483(11) 0.0409(10) 0.0226(8) -0.0051(7) 0.0028(7) 0.0008(9)
O2 0.0334(11) 0.0753(14) 0.0369(9) -0.0164(9) 0.0048(9) -0.0010(10)
O3 0.0360(12) 0.0780(15) 0.0352(9) -0.0161(9) -0.0067(9) -0.0019(10)
O4 0.0519(12) 0.0478(11) 0.0235(8) -0.0083(8) 0.0004(8) -0.0087(9)
N1 0.0241(8) 0.0241(8) 0.0393(13) 0.0031(9) -0.0031(9) -0.0071(10)
N2 0.0250(8) 0.0250(8) 0.0305(13) 0.0000(10) 0.0000(10) -0.0052(10)
C1 0.0398(15) 0.069(2) 0.0248(11) -0.0067(12) -0.0061(11) 0.0000(14)
C2 0.0382(14) 0.0314(13) 0.0218(10) -0.0010(9) -0.0019(9) -0.0016(11)
C3 0.0375(14) 0.0313(13) 0.0217(10) 0.0004(9) 0.0006(9) 0.0008(11)
C4 0.0416(17) 0.0667(19) 0.0294(12) -0.0068(12) 0.0045(11) 0.0066(14)
C5 0.0408(15) 0.0265(12) 0.0265(11) 0.0008(9) 0.0036(10) -0.0019(11)
C6 0.0439(15) 0.0316(13) 0.0242(11) -0.0009(9) -0.0031(10) -0.0042(12)
C7 0.0239(11) 0.0319(13) 0.0457(13) 0.0002(11) 0.0073(10) -0.0044(10)
C8 0.0283(12) 0.0267(13) 0.0447(13) -0.0088(11) 0.0039(10) -0.0055(10)
C9 0.0257(9) 0.0257(9) 0.0334(14) 0.0022(11) -0.0022(11) -0.0066(14)
C10 0.0235(9) 0.0235(9) 0.0283(14) 0.0003(11) -0.0003(11) -0.0074(12)
C11 0.0300(11) 0.0197(11) 0.0490(14) 0.0023(11) -0.0035(11) -0.0032(9)
C12 0.0223(11) 0.0283(12) 0.0477(14) 0.0006(11) -0.0041(10) -0.0033(9)

loop_
_atom_type_symbol
_atom_type_description
_atom_type_scat_dispersion_real
_atom_type_scat_dispersion_imag
_atom_type_scat_source
C C 0.0033 0.0016 'International Tables Vol C Tables 4.2.6.8 and 6.1.1.4'
H H 0.0000 0.0000 'International Tables Vol C Tables 4.2.6.8 and 6.1.1.4'
N N 0.0061 0.0033 'International Tables Vol C Tables 4.2.6.8 and 6.1.1.4'
O O 0.0106 0.0060 'International Tables Vol C Tables 4.2.6.8 and 6.1.1.4'
S S 0.1246 0.1234 'International Tables Vol C Tables 4.2.6.8 and 6.1.1.4'
Cd Cd -0.8075 1.2024 'International Tables Vol C Tables 4.2.6.8 and 6.1.1.4'

loop_
_geom_angle_atom_site_label_1
_geom_angle_atom_site_label_2
_geom_angle_atom_site_label_3
_geom_angle
_geom_angle_site_symmetry_1
_geom_angle_site_symmetry_3
N2 Cd1 N1 180.00(6) 1_445 .
N2 Cd1 O4 93.87(5) 1_445 5_545
N1 Cd1 O4 86.13(5) . 5_545
N2 Cd1 O4 93.87(5) 1_445 4_454
N1 Cd1 O4 86.13(5) . 4_454
O4 Cd1 O4 172.25(11) 5_545 4_454
N2 Cd1 O1 84.83(5) 1_445 7
N1 Cd1 O1 95.17(5) . 7
O4 Cd1 O1 80.89(6) 5_545 7
O4 Cd1 O1 99.82(6) 4_454 7
N2 Cd1 O1 84.83(5) 1_445 .
N1 Cd1 O1 95.17(5) . .
O4 Cd1 O1 99.82(6) 5_545 .
O4 Cd1 O1 80.89(6) 4_454 .
O1 Cd1 O1 169.65(10) 7 .
C4 S1 C1 91.20(13) . .
C5 O1 Cd1 129.37(17) . .
C5 O2 H2 109.5 . .
C6 O4 Cd1 128.20(17) . 3
C7 N1 C7 117.7(3) 7 .
C7 N1 Cd1 121.16(13) 7 .
C7 N1 Cd1 121.16(13) . .
C12 N2 C12 117.6(3) . 7
C12 N2 Cd1 121.19(13) . 1_665
C12 N2 Cd1 121.19(13) 7 1_665
C2 C1 S1 113.36(18) . .
C2 C1 H1 123.3 . .
S1 C1 H1 123.3 . .
C1 C2 C3 110.8(2) . .
C1 C2 C5 119.9(2) . .
C3 C2 C5 129.2(2) . .
C4 C3 C2 110.9(2) . .
C4 C3 C6 119.7(2) . .
C2 C3 C6 129.4(2) . .
C3 C4 S1 113.64(19) . .
C3 C4 H4 123.2 . .
S1 C4 H4 123.2 . .
O1 C5 O2 122.6(2) . .
O1 C5 C2 118.1(2) . .
O2 C5 C2 119.3(2) . .
O4 C6 O3 123.0(2) . .
O4 C6 C3 117.4(2) . .
O3 C6 C3 119.6(2) . .
N1 C7 C8 123.0(2) . .
N1 C7 H7 118.5 . .
C8 C7 H7 118.5 . .
C7 C8 C9 119.1(2) . .
C7 C8 H8 120.4 . .
C9 C8 H8 120.4 . .
C8 C9 C8 118.0(3) 7 .
C8 C9 C10 121.00(15) 7 .
C8 C9 C10 121.00(15) . .
C11 C10 C11 118.1(3) . 7
C11 C10 C9 120.94(13) . .
C11 C10 C9 120.94(13) 7 .
C12 C11 C10 118.8(2) . .
C12 C11 H11 120.6 . .
C10 C11 H11 120.6 . .
N2 C12 C11 123.3(2) . .
N2 C12 H12 118.3 . .
C11 C12 H12 118.3 . .

loop_
_geom_bond_atom_site_label_1
_geom_bond_atom_site_label_2
_geom_bond_distance
_geom_bond_site_symmetry_2
Cd1 N2 2.285(2) 1_445
Cd1 N1 2.311(2) .
Cd1 O4 2.3337(17) 5_545
Cd1 O4 2.3337(17) 4_454
Cd1 O1 2.3366(17) 7
Cd1 O1 2.3366(17) .
S1 C4 1.695(3) .
S1 C1 1.698(3) .
O1 C5 1.244(3) .
O2 C5 1.271(3) .
O2 H2 0.8200 .
O3 C6 1.274(3) .
O4 C6 1.242(3) .
O4 Cd1 2.3337(17) 3
N1 C7 1.336(3) 7
N1 C7 1.336(3) .
N2 C12 1.337(3) .
N2 C12 1.337(3) 7
N2 Cd1 2.285(2) 1_665
C1 C2 1.371(4) .
C1 H1 0.9300 .
C2 C3 1.448(3) .
C2 C5 1.496(3) .
C3 C4 1.365(4) .
C3 C6 1.499(3) .
C4 H4 0.9300 .
C7 C8 1.385(3) .
C7 H7 0.9300 .
C8 C9 1.388(3) .
C8 H8 0.9300 .
C9 C8 1.388(3) 7
C9 C10 1.483(4) .
C10 C11 1.393(3) .
C10 C11 1.393(3) 7
C11 C12 1.384(3) .
C11 H11 0.9300 .
C12 H12 0.9300 .

loop_
_geom_hbond_atom_site_label_D
_geom_hbond_atom_site_label_H
_geom_hbond_atom_site_label_A
_geom_hbond_distance_DH
_geom_hbond_distance_HA
_geom_hbond_distance_DA
_geom_hbond_angle_DHA
O2 H2 O3 0.82 1.61 2.427(3) 175.6

loop_
_geom_torsion_atom_site_label_1
_geom_torsion_atom_site_label_2
_geom_torsion_atom_site_label_3
_geom_torsion_atom_site_label_4
_geom_torsion
_geom_torsion_site_symmetry_1
_geom_torsion_site_symmetry_4
N2 Cd1 O1 C5 116.7(2) 1_445 .
N1 Cd1 O1 C5 -63.3(2) . .
O4 Cd1 O1 C5 23.6(2) 5_545 .
O4 Cd1 O1 C5 -148.6(2) 4_454 .
O1 Cd1 O1 C5 116.7(2) 7 .
N2 Cd1 N1 C7 -147.31(13) 1_445 7
O4 Cd1 N1 C7 75.03(14) 5_545 7
O4 Cd1 N1 C7 -104.97(14) 4_454 7
O1 Cd1 N1 C7 -5.44(14) 7 7
O1 Cd1 N1 C7 174.56(14) . 7
N2 Cd1 N1 C7 32.69(13) 1_445 .
O4 Cd1 N1 C7 -104.97(14) 5_545 .
O4 Cd1 N1 C7 75.03(14) 4_454 .
O1 Cd1 N1 C7 174.56(14) 7 .
O1 Cd1 N1 C7 -5.44(14) . .
C4 S1 C1 C2 0.3(3) . .
S1 C1 C2 C3 -0.3(3) . .
S1 C1 C2 C5 179.8(2) . .
C1 C2 C3 C4 0.1(4) . .
C5 C2 C3 C4 -179.9(3) . .
C1 C2 C3 C6 -179.4(3) . .
C5 C2 C3 C6 0.5(5) . .
C2 C3 C4 S1 0.1(3) . .
C6 C3 C4 S1 179.70(19) . .
C1 S1 C4 C3 -0.2(3) . .
Cd1 O1 C5 O2 20.6(4) . .
Cd1 O1 C5 C2 -160.52(16) . .
C1 C2 C5 O1 3.5(4) . .
C3 C2 C5 O1 -176.4(3) . .
C1 C2 C5 O2 -177.6(3) . .
C3 C2 C5 O2 2.4(4) . .
Cd1 O4 C6 O3 18.6(4) 3 .
Cd1 O4 C6 C3 -162.88(17) 3 .
C4 C3 C6 O4 -0.5(4) . .
C2 C3 C6 O4 179.1(3) . .
C4 C3 C6 O3 178.1(3) . .
C2 C3 C6 O3 -2.4(4) . .
C7 N1 C7 C8 0.79(19) 7 .
Cd1 N1 C7 C8 -179.21(19) . .
N1 C7 C8 C9 -1.6(4) . .
C7 C8 C9 C8 0.73(17) . 7
C7 C8 C9 C10 -179.27(17) . .
C8 C9 C10 C11 -40.40(18) 7 .
C8 C9 C10 C11 139.60(18) . .
C8 C9 C10 C11 139.60(18) 7 7
C8 C9 C10 C11 -40.40(18) . 7
C11 C10 C11 C12 0.25(18) 7 .
C9 C10 C11 C12 -179.75(18) . .
C12 N2 C12 C11 0.3(2) 7 .
Cd1 N2 C12 C11 -179.7(2) 1_665 .
C10 C11 C12 N2 -0.5(4) . .
